data_1570531
loop_
_publ_author_name
'Sun, Zhen'
'Xu, Wan'
'Qiu, Shuai'
'Ma, Zhiying'
'Li, Chunli'
'Zhang, Sheng'
'Wang, Hua'

_publ_section_title
;
 Thia[<i>n</i>]helicenes with long persistent phosphorescence.
;
_journal_issue 3
_journal_name_full 'Chemical science'
_journal_page_first 1077
_journal_page_last 1087
_journal_paper_doi 10.1039/d3sc05480b
_journal_volume 15
_journal_year 2024
_chemical_formula_moiety 'C27 H20 S3 Si'
_chemical_formula_sum 'C27 H20 S3 Si'
_chemical_formula_weight 468.70
_space_group_crystal_system monoclinic
_space_group_IT_number 14
_space_group_name_Hall '-P 2ybc'
_space_group_name_H-M_alt 'P 1 21/c 1'
_atom_sites_solution_hydrogens geom
_atom_sites_solution_primary dual
_audit_creation_date 2020-11-28
_audit_creation_method
; 
Olex2 1.2 
(compiled 2018.05.29 svn.r3508 for OlexSys, GUI svn.r5506) 
;
_audit_update_record
;
2022-12-11 deposited with the CCDC.	2023-12-08 downloaded from the CCDC.
;
_cell_angle_alpha 90
_cell_angle_beta 96.9100(10)
_cell_angle_gamma 90
_cell_formula_units_Z 4
_cell_length_a 14.2989(3)
_cell_length_b 12.2575(2)
_cell_length_c 12.9384(2)
_cell_measurement_reflns_used 9910
_cell_measurement_temperature 150(2)
_cell_measurement_theta_max 28.302
_cell_measurement_theta_min 2.808
_cell_volume 2251.23(7)
_computing_cell_refinement 'SAINT V8.38A (?, 2016)'
_computing_data_collection 'Bruker XSCANS'
_computing_data_reduction 'SAINT V8.38A (?, 2016)'
_computing_molecular_graphics 'Olex2 (Dolomanov et al., 2009)'
_computing_publication_material 'Olex2 (Dolomanov et al., 2009)'
_computing_structure_refinement 'XL (Sheldrick, 2008)'
_computing_structure_solution 'ShelXT (Sheldrick, 2015)'
_diffrn_ambient_temperature 149.98
_diffrn_measured_fraction_theta_full 0.997
_diffrn_measured_fraction_theta_max 0.997
_diffrn_measurement_device_type 'Bruker P4'
_diffrn_measurement_method '\w scans'
_diffrn_radiation_monochromator graphite
_diffrn_radiation_type MoK\a
_diffrn_radiation_wavelength 0.71073
_diffrn_reflns_av_R_equivalents 0.0278
_diffrn_reflns_av_unetI/netI 0.0235
_diffrn_reflns_Laue_measured_fraction_full 0.997
_diffrn_reflns_Laue_measured_fraction_max 0.997
_diffrn_reflns_limit_h_max 19
_diffrn_reflns_limit_h_min -19
_diffrn_reflns_limit_k_max 16
_diffrn_reflns_limit_k_min -14
_diffrn_reflns_limit_l_max 16
_diffrn_reflns_limit_l_min -17
_diffrn_reflns_number 25550
_diffrn_reflns_point_group_measured_fraction_full 0.997
_diffrn_reflns_point_group_measured_fraction_max 0.997
_diffrn_reflns_theta_full 25.242
_diffrn_reflns_theta_max 28.308
_diffrn_reflns_theta_min 2.195
_exptl_absorpt_coefficient_mu 0.396
_exptl_absorpt_correction_T_max 0.7457
_exptl_absorpt_correction_T_min 0.6602
_exptl_absorpt_correction_type multi-scan
_exptl_absorpt_process_details
'SADABS-2016/2 (Bruker,2016/2) was used for absorption correction. wR2(int) was 0.1063 before and 0.0515 after correction. The Ratio of minimum to maximum transmission is 0.8853. The \l/2 correction factor is Not present.'
_exptl_crystal_colour colourless
_exptl_crystal_colour_primary colourless
_exptl_crystal_density_diffrn 1.383
_exptl_crystal_description block
_exptl_crystal_F_000 976
_exptl_crystal_size_max 0.21
_exptl_crystal_size_mid 0.18
_exptl_crystal_size_min 0.14
_refine_diff_density_max 0.363
_refine_diff_density_min -0.228
_refine_diff_density_rms 0.053
_refine_ls_extinction_method none
_refine_ls_goodness_of_fit_ref 1.036
_refine_ls_hydrogen_treatment constr
_refine_ls_matrix_type full
_refine_ls_number_parameters 283
_refine_ls_number_reflns 5583
_refine_ls_number_restraints 0
_refine_ls_restrained_S_all 1.036
_refine_ls_R_factor_all 0.0353
_refine_ls_R_factor_gt 0.0293
_refine_ls_shift/su_max 0.001
_refine_ls_shift/su_mean 0.000
_refine_ls_structure_factor_coef Fsqd
_refine_ls_weighting_details
; 
 w=1/[\s^2^(Fo^2^)+(0.0402P)^2^+1.0204P] 
 where P=(Fo^2^+2Fc^2^)/3 
;
_refine_ls_weighting_scheme calc
_refine_ls_wR_factor_gt 0.0759
_refine_ls_wR_factor_ref 0.0805
_reflns_Friedel_coverage 0.000
_reflns_number_gt 4925
_reflns_number_total 5583
_reflns_threshold_expression 'I > 2\s(I)'
_cod_data_source_file d3sc05480b2.cif
_cod_data_source_block TB[7]H
_cod_depositor_comments 'Adding full bibliography for 1570529--1570532.cif.'
_cod_database_code 1570531
_shelxl_version_number 2013-2
_shelx_space_group_comment
; 
The symmetry employed for this shelxl refinement is uniquely defined 
by the following loop, which should always be used as a source of 
symmetry information in preference to the above space-group names. 
They are only intended as comments. 
;
_shelx_estimated_absorpt_t_max 0.947
_shelx_estimated_absorpt_t_min 0.921
_olex2_refinement_description
; 
1. Fixed Uiso 
 At 1.2 times of: 
  All C(H) groups 
 At 1.5 times of: 
  All C(H,H,H) groups 
2.a Aromatic/amide H refined with riding coordinates: 
 C2(H2), C5(H5), C14(H14), C15(H15), C16(H16), C17(H17), C18(H18), C19(H19), 
 C21(H21), C26(H26), C27(H27) 
2.b Idealised Me refined as rotating group: 
 C23(H23A,H23B,H23C), C24(H24A,H24B,H24C), C25(H25A,H25B,H25C) 
;
_olex2_submission_special_instructions 'No special instructions were received'

loop_
_space_group_symop_operation_xyz
'x, y, z'
'-x, y+1/2, -z+1/2'
'-x, -y, -z'
'x, -y-1/2, z-1/2'

loop_
_atom_site_label
_atom_site_type_symbol
_atom_site_fract_x
_atom_site_fract_y
_atom_site_fract_z
_atom_site_U_iso_or_equiv
_atom_site_adp_type
_atom_site_occupancy
_atom_site_site_symmetry_order
_atom_site_calc_flag
_atom_site_refinement_flags_posn
_atom_site_refinement_flags_adp
_atom_site_refinement_flags_occupancy
_atom_site_disorder_assembly
_atom_site_disorder_group
S1 S 0.06396(2) 0.40671(3) 0.27274(3) 0.02115(9) Uani 1 1 d . . . . .
S2 S 0.45977(2) 0.53959(3) 0.34277(3) 0.02039(8) Uani 1 1 d . . . . .
S3 S 0.28095(2) 0.39982(3) 0.25839(3) 0.02112(8) Uani 1 1 d . . . . .
Si1 Si 0.53289(3) 0.75031(3) 0.46885(3) 0.01671(9) Uani 1 1 d . . . . .
C1 C 0.28503(9) 0.58990(10) 0.35386(10) 0.0154(2) Uani 1 1 d . . . . .
C2 C 0.34126(9) 0.67322(10) 0.40779(10) 0.0159(2) Uani 1 1 d . . . . .
H2 H 0.3149 0.7337 0.4400 0.019 Uiso 1 1 calc R . . . .
C3 C 0.18655(9) 0.56043(10) 0.33359(10) 0.0159(2) Uani 1 1 d . . . . .
C4 C 0.09627(9) 0.60218(10) 0.35606(10) 0.0165(2) Uani 1 1 d . . . . .
C5 C 0.18241(9) 0.77852(10) 0.22755(10) 0.0172(2) Uani 1 1 d . . . . .
H5 H 0.1411 0.7182 0.2135 0.021 Uiso 1 1 calc R . . . .
C6 C 0.24102(9) 0.92958(11) 0.33775(10) 0.0185(3) Uani 1 1 d . . . . .
C7 C 0.43666(9) 0.65842(10) 0.40912(10) 0.0167(2) Uani 1 1 d . . . . .
C8 C 0.12479(9) 0.80404(10) 0.40265(10) 0.0161(2) Uani 1 1 d . . . . .
C9 C 0.07148(9) 0.70353(10) 0.40118(10) 0.0167(2) Uani 1 1 d . . . . .
C10 C 0.18400(9) 0.83423(10) 0.32329(10) 0.0158(2) Uani 1 1 d . . . . .
C11 C 0.11160(10) 0.88207(11) 0.47968(10) 0.0197(3) Uani 1 1 d . . . . .
C12 C 0.02588(10) 0.52278(11) 0.33451(10) 0.0196(3) Uani 1 1 d . . . . .
C13 C 0.34185(9) 0.51136(10) 0.31548(10) 0.0184(3) Uani 1 1 d . . . . .
C14 C 0.29959(10) 0.95898(11) 0.26135(11) 0.0222(3) Uani 1 1 d . . . . .
H14 H 0.3393 1.0211 0.2724 0.027 Uiso 1 1 calc R . . . .
C15 C 0.17195(11) 0.97514(11) 0.49360(11) 0.0234(3) Uani 1 1 d . . . . .
H15 H 0.1668 1.0232 0.5503 0.028 Uiso 1 1 calc R . . . .
C16 C 0.23923(10) 0.80944(11) 0.15421(10) 0.0203(3) Uani 1 1 d . . . . .
H16 H 0.2374 0.7696 0.0910 0.024 Uiso 1 1 calc R . . . .
C17 C 0.03476(10) 0.87126(12) 0.53994(11) 0.0229(3) Uani 1 1 d . . . . .
H17 H 0.0284 0.9212 0.5948 0.028 Uiso 1 1 calc R . . . .
C18 C 0.23629(10) 0.99622(11) 0.42768(11) 0.0238(3) Uani 1 1 d . . . . .
H18 H 0.2786 1.0557 0.4412 0.029 Uiso 1 1 calc R . . . .
C19 C -0.02908(10) 0.79011(12) 0.51927(11) 0.0236(3) Uani 1 1 d . . . . .
H19 H -0.0852 0.7907 0.5518 0.028 Uiso 1 1 calc R . . . .
C20 C 0.17680(9) 0.45886(10) 0.28664(10) 0.0183(3) Uani 1 1 d . . . . .
C21 C 0.29996(10) 0.89949(11) 0.17191(11) 0.0228(3) Uani 1 1 d . . . . .
H21 H 0.3409 0.9189 0.1222 0.027 Uiso 1 1 calc R . . . .
C22 C -0.01338(9) 0.70394(11) 0.44946(10) 0.0204(3) Uani 1 1 d . . . . .
C23 C 0.52297(11) 0.88316(12) 0.39828(12) 0.0269(3) Uani 1 1 d . . . . .
H23A H 0.4651 0.9203 0.4121 0.040 Uiso 1 1 calc GR . . . .
H23B H 0.5211 0.8701 0.3233 0.040 Uiso 1 1 calc GR . . . .
H23C H 0.5775 0.9289 0.4224 0.040 Uiso 1 1 calc GR . . . .
C24 C 0.64895(10) 0.68490(13) 0.45642(13) 0.0276(3) Uani 1 1 d . . . . .
H24A H 0.6998 0.7312 0.4898 0.041 Uiso 1 1 calc GR . . . .
H24B H 0.6563 0.6759 0.3826 0.041 Uiso 1 1 calc GR . . . .
H24C H 0.6517 0.6133 0.4904 0.041 Uiso 1 1 calc GR . . . .
C25 C 0.51571(11) 0.77410(12) 0.60760(11) 0.0269(3) Uani 1 1 d . . . . .
H25A H 0.5673 0.8193 0.6410 0.040 Uiso 1 1 calc GR . . . .
H25B H 0.5153 0.7040 0.6439 0.040 Uiso 1 1 calc GR . . . .
H25C H 0.4556 0.8115 0.6109 0.040 Uiso 1 1 calc GR . . . .
C26 C -0.06384(10) 0.53140(12) 0.36832(11) 0.0245(3) Uani 1 1 d . . . . .
H26 H -0.1115 0.4787 0.3491 0.029 Uiso 1 1 calc R . . . .
C27 C -0.07985(10) 0.61829(13) 0.42974(12) 0.0255(3) Uani 1 1 d . . . . .
H27 H -0.1370 0.6215 0.4601 0.031 Uiso 1 1 calc R . . . .

loop_
_atom_site_aniso_label
_atom_site_aniso_U_11
_atom_site_aniso_U_22
_atom_site_aniso_U_33
_atom_site_aniso_U_23
_atom_site_aniso_U_13
_atom_site_aniso_U_12
S1 0.02042(17) 0.01805(16) 0.02437(18) -0.00113(12) 0.00026(13) -0.00618(12)
S2 0.01477(16) 0.01955(16) 0.02688(18) -0.00579(12) 0.00262(13) 0.00237(12)
S3 0.02085(17) 0.01597(15) 0.02611(18) -0.00584(12) 0.00100(13) 0.00100(12)
Si1 0.01350(17) 0.01804(17) 0.01838(18) -0.00107(13) 0.00108(13) -0.00057(13)
C1 0.0152(6) 0.0152(6) 0.0158(6) 0.0010(4) 0.0016(5) 0.0010(4)
C2 0.0159(6) 0.0159(5) 0.0162(6) -0.0005(5) 0.0030(5) 0.0009(5)
C3 0.0161(6) 0.0153(5) 0.0160(6) 0.0009(5) 0.0011(5) -0.0007(5)
C4 0.0153(6) 0.0181(6) 0.0161(6) 0.0013(5) 0.0013(5) -0.0011(5)
C5 0.0168(6) 0.0159(5) 0.0185(6) 0.0002(5) 0.0000(5) -0.0011(5)
C6 0.0158(6) 0.0171(6) 0.0216(6) -0.0003(5) -0.0024(5) 0.0011(5)
C7 0.0168(6) 0.0164(6) 0.0171(6) -0.0010(5) 0.0024(5) 0.0004(5)
C8 0.0138(6) 0.0174(6) 0.0163(6) 0.0008(5) -0.0015(5) 0.0029(5)
C9 0.0146(6) 0.0190(6) 0.0163(6) 0.0017(5) 0.0007(5) 0.0015(5)
C10 0.0129(6) 0.0161(6) 0.0178(6) 0.0006(5) -0.0010(5) 0.0024(4)
C11 0.0208(7) 0.0206(6) 0.0167(6) 0.0007(5) -0.0010(5) 0.0067(5)
C12 0.0183(6) 0.0202(6) 0.0196(6) 0.0016(5) -0.0003(5) -0.0025(5)
C13 0.0175(6) 0.0163(6) 0.0212(6) -0.0031(5) 0.0017(5) 0.0004(5)
C14 0.0175(6) 0.0181(6) 0.0305(7) 0.0013(5) 0.0006(6) -0.0036(5)
C15 0.0281(7) 0.0206(6) 0.0201(7) -0.0059(5) -0.0023(5) 0.0055(5)
C16 0.0210(7) 0.0208(6) 0.0192(6) -0.0007(5) 0.0035(5) -0.0003(5)
C17 0.0275(7) 0.0238(7) 0.0180(6) 0.0010(5) 0.0045(5) 0.0105(6)
C18 0.0239(7) 0.0177(6) 0.0280(7) -0.0046(5) -0.0037(6) -0.0012(5)
C19 0.0215(7) 0.0282(7) 0.0225(7) 0.0062(6) 0.0082(6) 0.0093(5)
C20 0.0184(6) 0.0167(6) 0.0195(6) -0.0002(5) 0.0012(5) -0.0014(5)
C21 0.0176(7) 0.0248(7) 0.0268(7) 0.0027(5) 0.0051(6) -0.0021(5)
C22 0.0165(6) 0.0246(7) 0.0203(6) 0.0045(5) 0.0030(5) 0.0035(5)
C23 0.0262(8) 0.0242(7) 0.0295(8) 0.0045(6) -0.0001(6) -0.0040(6)
C24 0.0172(7) 0.0309(7) 0.0342(8) -0.0048(6) 0.0015(6) 0.0022(6)
C25 0.0319(8) 0.0270(7) 0.0218(7) -0.0042(6) 0.0038(6) -0.0034(6)
C26 0.0163(6) 0.0297(7) 0.0270(7) 0.0036(6) 0.0005(5) -0.0056(5)
C27 0.0154(6) 0.0327(7) 0.0293(7) 0.0058(6) 0.0058(6) 0.0001(6)

loop_
_atom_type_symbol
_atom_type_description
_atom_type_scat_dispersion_real
_atom_type_scat_dispersion_imag
_atom_type_scat_source
C C 0.0033 0.0016 'International Tables Vol C Tables 4.2.6.8 and 6.1.1.4'
H H 0.0000 0.0000 'International Tables Vol C Tables 4.2.6.8 and 6.1.1.4'
S S 0.1246 0.1234 'International Tables Vol C Tables 4.2.6.8 and 6.1.1.4'
Si Si 0.0817 0.0704 'International Tables Vol C Tables 4.2.6.8 and 6.1.1.4'

loop_
_geom_angle_atom_site_label_1
_geom_angle_atom_site_label_2
_geom_angle_atom_site_label_3
_geom_angle
_geom_angle_site_symmetry_1
_geom_angle_site_symmetry_3
_geom_angle_publ_flag
C20 S1 C12 89.41(6) . . ?
C13 S2 C7 91.73(6) . . ?
C20 S3 C13 88.92(6) . . ?
C23 Si1 C7 108.34(6) . . ?
C23 Si1 C24 110.42(7) . . ?
C24 Si1 C7 108.83(6) . . ?
C25 Si1 C7 108.44(6) . . ?
C25 Si1 C23 108.91(7) . . ?
C25 Si1 C24 111.82(7) . . ?
C2 C1 C3 138.17(11) . . ?
C13 C1 C2 110.55(11) . . ?
C13 C1 C3 111.13(11) . . ?
C7 C2 C1 114.27(11) . . ?
C1 C3 C4 138.25(12) . . ?
C20 C3 C1 110.39(11) . . ?
C20 C3 C4 111.10(11) . . ?
C9 C4 C3 131.03(12) . . ?
C12 C4 C3 110.48(11) . . ?
C12 C4 C9 118.33(12) . . ?
C16 C5 C10 121.58(12) . . ?
C10 C6 C18 119.55(12) . . ?
C14 C6 C10 119.61(12) . . ?
C14 C6 C18 120.82(12) . . ?
S2 C7 Si1 122.21(7) . . ?
C2 C7 S2 110.55(10) . . ?
C2 C7 Si1 127.23(10) . . ?
C9 C8 C10 123.87(11) . . ?
C11 C8 C9 118.13(11) . . ?
C11 C8 C10 117.70(12) . . ?
C4 C9 C8 125.91(11) . . ?
C22 C9 C4 116.42(12) . . ?
C22 C9 C8 117.67(12) . . ?
C5 C10 C6 117.42(11) . . ?
C5 C10 C8 123.13(12) . . ?
C6 C10 C8 119.24(11) . . ?
C8 C11 C15 120.03(12) . . ?
C8 C11 C17 120.01(13) . . ?
C17 C11 C15 119.87(12) . . ?
C4 C12 S1 113.53(10) . . ?
C4 C12 C26 122.99(13) . . ?
C26 C12 S1 123.22(11) . . ?
S2 C13 S3 132.54(8) . . ?
C1 C13 S2 112.90(10) . . ?
C1 C13 S3 114.36(10) . . ?
C21 C14 C6 121.15(12) . . ?
C18 C15 C11 121.29(12) . . ?
C5 C16 C21 120.58(12) . . ?
C19 C17 C11 120.32(13) . . ?
C15 C18 C6 120.42(13) . . ?
C17 C19 C22 121.03(12) . . ?
S1 C20 S3 129.78(8) . . ?
C3 C20 S1 114.99(10) . . ?
C3 C20 S3 115.09(10) . . ?
C14 C21 C16 119.40(12) . . ?
C19 C22 C9 119.09(13) . . ?
C27 C22 C9 120.28(12) . . ?
C27 C22 C19 120.62(12) . . ?
C27 C26 C12 117.54(13) . . ?
C26 C27 C22 121.78(13) . . ?

loop_
_geom_bond_atom_site_label_1
_geom_bond_atom_site_label_2
_geom_bond_distance
_geom_bond_site_symmetry_2
_geom_bond_publ_flag
S1 C12 1.7504(14) . ?
S1 C20 1.7247(14) . ?
S2 C7 1.7424(13) . ?
S2 C13 1.7158(14) . ?
S3 C13 1.7373(13) . ?
S3 C20 1.7337(13) . ?
Si1 C7 1.8718(14) . ?
Si1 C23 1.8639(15) . ?
Si1 C24 1.8674(15) . ?
Si1 C25 1.8639(15) . ?
C1 C2 1.4288(18) . ?
C1 C3 1.4468(18) . ?
C1 C13 1.3894(17) . ?
C2 C7 1.3743(18) . ?
C3 C4 1.4502(17) . ?
C3 C20 1.3850(18) . ?
C4 C9 1.4351(17) . ?
C4 C12 1.4038(18) . ?
C5 C10 1.4123(18) . ?
C5 C16 1.3746(17) . ?
C6 C10 1.4244(18) . ?
C6 C14 1.4169(19) . ?
C6 C18 1.4299(19) . ?
C8 C9 1.4477(18) . ?
C8 C10 1.4550(17) . ?
C8 C11 1.4103(18) . ?
C9 C22 1.4300(17) . ?
C11 C15 1.429(2) . ?
C11 C17 1.4278(19) . ?
C12 C26 1.4083(19) . ?
C14 C21 1.368(2) . ?
C15 C18 1.353(2) . ?
C16 C21 1.4060(19) . ?
C17 C19 1.355(2) . ?
C19 C22 1.4251(19) . ?
C22 C27 1.419(2) . ?
C26 C27 1.365(2) . ?
